data_4332284
loop_
_publ_author_name
'Ribas, Xavi'
'Maspoch, Daniel'
'Wurst, Klaus'
'Veciana, Jaume'
'Rovira, Concepci\'o'

_publ_section_title
;
 Coordination Capabilities of a Novel Organic Polychlorotriphenylmethyl
 Monosulfonate Radical
;
_journal_issue 14
_journal_name_full 'Inorganic Chemistry'
_journal_page_first 5383
_journal_page_last 5392
_journal_paper_doi 10.1021/ic060182j
_journal_volume 45
_journal_year 2006
_chemical_formula_sum 'C52 H34 Cl28 Cu N2 O14 S2'
_chemical_formula_weight 2031.07
_chemical_name_systematic
; 
 ? 
;
_space_group_IT_number 2
_symmetry_cell_setting triclinic
_symmetry_space_group_name_Hall '-P 1'
_symmetry_space_group_name_H-M 'P -1'
_atom_sites_solution_hydrogens geom
_atom_sites_solution_primary direct
_atom_sites_solution_secondary difmap
_audit_creation_method SHELXL-97
_cell_angle_alpha 84.876(2)
_cell_angle_beta 87.119(2)
_cell_angle_gamma 82.879(2)
_cell_formula_units_Z 1
_cell_length_a 8.7847(3)
_cell_length_b 8.8026(2)
_cell_length_c 24.6455(8)
_cell_measurement_reflns_used 10967
_cell_measurement_temperature 233(2)
_cell_measurement_theta_max 52.0
_cell_measurement_theta_min 1.0
_cell_volume 1882.05(10)
_computing_data_collection KappaCCD
_computing_data_reduction 'DENZO and SCALEPACK'
_computing_structure_refinement 'SHELXL-97 (Sheldrick, 1997)'
_computing_structure_solution 'SHELXS-97 (Sheldrick, 1990)'
_diffrn_ambient_temperature 233(2)
_diffrn_measured_fraction_theta_full 0.822
_diffrn_measured_fraction_theta_max 0.822
_diffrn_measurement_device_type KappaCCD
_diffrn_measurement_method 'phi- and omega-scans'
_diffrn_radiation_monochromator graphite
_diffrn_radiation_source 'fine-focus sealed tube'
_diffrn_radiation_type MoK\a
_diffrn_radiation_wavelength 0.71073
_diffrn_reflns_av_R_equivalents 0.0233
_diffrn_reflns_av_sigmaI/netI 0.0362
_diffrn_reflns_limit_h_max 10
_diffrn_reflns_limit_h_min 0
_diffrn_reflns_limit_k_max 10
_diffrn_reflns_limit_k_min -9
_diffrn_reflns_limit_l_max 29
_diffrn_reflns_limit_l_min -28
_diffrn_reflns_number 7381
_diffrn_reflns_theta_full 24.99
_diffrn_reflns_theta_max 24.99
_diffrn_reflns_theta_min 2.34
_diffrn_standards_decay_% 0
_exptl_absorpt_coefficient_mu 1.400
_exptl_absorpt_correction_type none
_exptl_crystal_colour red
_exptl_crystal_density_diffrn 1.792
_exptl_crystal_density_method 'not measured'
_exptl_crystal_description prism
_exptl_crystal_F_000 1009
_exptl_crystal_size_max 0.45
_exptl_crystal_size_mid 0.35
_exptl_crystal_size_min 0.1
_refine_diff_density_max 0.349
_refine_diff_density_min -0.416
_refine_diff_density_rms 0.062
_refine_ls_extinction_coef 0.0042(6)
_refine_ls_extinction_expression Fc^*^=kFc[1+0.001xFc^2^\l^3^/sin(2\q)]^-1/4^
_refine_ls_extinction_method SHELXL
_refine_ls_goodness_of_fit_ref 1.079
_refine_ls_hydrogen_treatment 'mixed, refind with bond restraitns at O4-O7'
_refine_ls_matrix_type full
_refine_ls_number_parameters 477
_refine_ls_number_reflns 5456
_refine_ls_number_restraints 7
_refine_ls_restrained_S_all 1.078
_refine_ls_R_factor_all 0.0443
_refine_ls_R_factor_gt 0.0400
_refine_ls_shift/su_max 0.001
_refine_ls_shift/su_mean 0.000
_refine_ls_structure_factor_coef Fsqd
_refine_ls_weighting_details 'calc w=1/[\s^2^(Fo^2^)+(0.0056P)^2^+4.3410P] where P=(Fo^2^+2Fc^2^)/3'
_refine_ls_weighting_scheme calc
_refine_ls_wR_factor_gt 0.0882
_refine_ls_wR_factor_ref 0.0902
_reflns_number_gt 5025
_reflns_number_total 5456
_reflns_threshold_expression >2sigma(I)
_cod_data_source_file ic060182jsup2.cif
_cod_data_source_block d322
_cod_original_sg_symbol_H-M P-1
_cod_database_code 4332284

loop_
_symmetry_equiv_pos_as_xyz
'x, y, z'
'-x, -y, -z'

loop_
_atom_site_label
_atom_site_type_symbol
_atom_site_fract_x
_atom_site_fract_y
_atom_site_fract_z
_atom_site_U_iso_or_equiv
_atom_site_adp_type
_atom_site_occupancy
_atom_site_symmetry_multiplicity
_atom_site_calc_flag
_atom_site_refinement_flags
Cu1 Cu 1.5000 0.0000 0.0000 0.03040(17) Uani 1 2 d S
S1 S 1.20369(10) 0.62510(11) 0.09799(4) 0.0307(2) Uani 1 1 d .
N1 N 1.6361(3) 0.1125(4) 0.04187(13) 0.0336(7) Uani 1 1 d .
O1 O 1.1356(3) 0.4854(3) 0.09387(12) 0.0475(7) Uani 1 1 d .
O2 O 1.1316(3) 0.7553(4) 0.06458(11) 0.0475(7) Uani 1 1 d .
O3 O 1.3678(3) 0.6038(4) 0.09073(11) 0.0456(7) Uani 1 1 d .
O4 O 1.6869(4) -0.0159(4) -0.06182(15) 0.0534(8) Uani 1 1 d D
H4A H 1.742(7) 0.052(6) -0.075(3) 0.13(3) Uiso 1 1 d D
H4B H 1.700(6) -0.071(6) -0.0890(16) 0.079(19) Uiso 1 1 d D
O5 O 1.4125(3) 0.2095(4) -0.04329(13) 0.0479(8) Uani 1 1 d D
H5A H 1.337(4) 0.270(5) -0.0307(19) 0.057(15) Uiso 1 1 d D
H5B H 1.469(6) 0.280(5) -0.055(2) 0.09(2) Uiso 1 1 d D
C1 C 1.1528(4) 0.6743(4) 0.16726(13) 0.0225(7) Uani 1 1 d .
C2 C 1.2583(4) 0.6918(4) 0.20623(14) 0.0237(7) Uani 1 1 d .
C3 C 1.2096(4) 0.7412(4) 0.25725(13) 0.0239(7) Uani 1 1 d .
C4 C 1.0529(4) 0.7725(4) 0.27230(13) 0.0226(7) Uani 1 1 d .
C5 C 0.9481(4) 0.7473(4) 0.23342(13) 0.0227(7) Uani 1 1 d .
C6 C 0.9961(4) 0.7009(4) 0.18269(13) 0.0237(7) Uani 1 1 d .
C7 C 0.9981(4) 0.8356(4) 0.32390(14) 0.0291(8) Uani 1 1 d .
C8 C 0.8745(4) 0.9643(4) 0.32364(14) 0.0252(7) Uani 1 1 d .
C9 C 0.8796(4) 1.0977(4) 0.28811(15) 0.0321(8) Uani 1 1 d .
C10 C 0.7677(5) 1.2211(5) 0.28958(17) 0.0407(10) Uani 1 1 d .
C11 C 0.6434(5) 1.2163(5) 0.32690(18) 0.0481(11) Uani 1 1 d .
C12 C 0.6325(4) 1.0844(5) 0.36126(17) 0.0410(10) Uani 1 1 d .
C13 C 0.7451(4) 0.9606(4) 0.35929(14) 0.0304(8) Uani 1 1 d .
C14 C 1.0683(4) 0.7781(4) 0.37609(13) 0.0237(7) Uani 1 1 d .
C15 C 1.1081(4) 0.8806(4) 0.41227(14) 0.0255(7) Uani 1 1 d .
C16 C 1.1716(4) 0.8287(4) 0.46169(14) 0.0305(8) Uani 1 1 d .
C17 C 1.1974(4) 0.6723(4) 0.47732(15) 0.0336(9) Uani 1 1 d .
C18 C 1.1588(4) 0.5671(4) 0.44232(15) 0.0315(8) Uani 1 1 d .
C19 C 1.0958(4) 0.6204(4) 0.39272(14) 0.0291(8) Uani 1 1 d .
C20 C 1.5910(5) 0.2527(5) 0.05810(17) 0.0411(10) Uani 1 1 d .
H20 H 1.4916 0.2995 0.0501 0.049 Uiso 1 1 calc .
C21 C 1.6834(5) 0.3316(5) 0.0859(2) 0.0499(11) Uani 1 1 d .
H21 H 1.6476 0.4301 0.0965 0.060 Uiso 1 1 calc .
C22 C 1.8287(5) 0.2643(6) 0.0979(2) 0.0569(13) Uani 1 1 d .
H22 H 1.8942 0.3158 0.1169 0.068 Uiso 1 1 calc .
C23 C 1.8762(5) 0.1208(6) 0.0817(2) 0.0566(13) Uani 1 1 d .
H23 H 1.9748 0.0720 0.0898 0.068 Uiso 1 1 calc .
C24 C 1.7790(5) 0.0483(5) 0.05352(18) 0.0437(10) Uani 1 1 d .
H24 H 1.8137 -0.0494 0.0420 0.052 Uiso 1 1 calc .
Cl1 Cl 1.45366(10) 0.65834(14) 0.19361(4) 0.0460(3) Uani 1 1 d .
Cl2 Cl 1.34549(10) 0.77465(12) 0.30147(4) 0.0374(2) Uani 1 1 d .
Cl3 Cl 0.75417(9) 0.76772(11) 0.25017(4) 0.0351(2) Uani 1 1 d .
Cl4 Cl 0.85586(10) 0.67765(12) 0.13850(4) 0.0384(2) Uani 1 1 d .
Cl5 Cl 1.03514(13) 1.11480(13) 0.24344(5) 0.0515(3) Uani 1 1 d .
Cl6 Cl 0.77969(19) 1.38291(14) 0.24601(6) 0.0736(4) Uani 1 1 d .
Cl7 Cl 0.50603(19) 1.3715(2) 0.32985(7) 0.0964(6) Uani 1 1 d .
Cl8 Cl 0.47501(12) 1.07343(19) 0.40492(6) 0.0711(4) Uani 1 1 d .
Cl9 Cl 0.72048(12) 0.79399(13) 0.39937(4) 0.0453(3) Uani 1 1 d .
Cl10 Cl 1.09221(11) 1.07508(10) 0.39355(4) 0.0378(2) Uani 1 1 d .
Cl11 Cl 1.22025(13) 0.95800(12) 0.50435(4) 0.0453(3) Uani 1 1 d .
Cl12 Cl 1.27643(17) 0.60855(15) 0.53834(5) 0.0629(4) Uani 1 1 d .
Cl13 Cl 1.18718(15) 0.37449(12) 0.46185(5) 0.0529(3) Uani 1 1 d .
Cl14 Cl 1.04152(14) 0.48816(11) 0.35217(4) 0.0464(3) Uani 1 1 d .
O6 O 1.1424(4) 0.3519(5) -0.00863(15) 0.0654(10) Uani 1 1 d D
H6A H 1.130(7) 0.402(7) 0.0199(17) 0.10(2) Uiso 1 1 d D
H6B H 1.057(5) 0.329(10) -0.018(4) 0.15(4) Uiso 1 1 d D
O7 O 1.2641(4) 0.2033(5) 0.14527(16) 0.0658(9) Uani 1 1 d D
H7 H 1.227(9) 0.289(5) 0.129(3) 0.16(4) Uiso 1 1 d D
C25 C 1.3709(7) 0.2352(7) 0.1834(2) 0.0685(15) Uani 1 1 d .
H25A H 1.3160 0.2717 0.2162 0.082 Uiso 1 1 calc .
H25B H 1.4318 0.3151 0.1672 0.082 Uiso 1 1 calc .
C26 C 1.4713(9) 0.0931(8) 0.1972(3) 0.094(2) Uani 1 1 d .
H26A H 1.5453 0.1120 0.2230 0.141 Uiso 1 1 calc .
H26B H 1.5250 0.0579 0.1645 0.141 Uiso 1 1 calc .
H26C H 1.4101 0.0151 0.2134 0.141 Uiso 1 1 calc .

loop_
_atom_site_aniso_label
_atom_site_aniso_U_11
_atom_site_aniso_U_22
_atom_site_aniso_U_33
_atom_site_aniso_U_23
_atom_site_aniso_U_13
_atom_site_aniso_U_12
Cu1 0.0262(3) 0.0321(4) 0.0334(4) -0.0044(3) -0.0002(3) -0.0047(3)
S1 0.0303(5) 0.0390(6) 0.0247(5) -0.0084(4) 0.0032(4) -0.0093(4)
N1 0.0301(16) 0.038(2) 0.0331(17) -0.0016(13) 0.0031(13) -0.0075(14)
O1 0.0547(18) 0.0504(19) 0.0433(17) -0.0197(13) 0.0062(14) -0.0208(15)
O2 0.0520(17) 0.058(2) 0.0303(15) 0.0024(13) 0.0010(13) -0.0054(15)
O3 0.0307(14) 0.066(2) 0.0399(16) -0.0135(14) 0.0086(12) -0.0046(13)
O4 0.0554(19) 0.051(2) 0.057(2) -0.0139(16) 0.0105(16) -0.0164(17)
O5 0.0354(16) 0.055(2) 0.053(2) -0.0014(15) 0.0020(14) -0.0093(16)
C1 0.0261(17) 0.0218(19) 0.0206(17) -0.0053(12) 0.0005(13) -0.0052(14)
C2 0.0196(16) 0.0248(19) 0.0271(18) -0.0040(13) -0.0030(14) -0.0019(14)
C3 0.0198(16) 0.027(2) 0.0254(18) -0.0041(13) -0.0073(14) -0.0027(14)
C4 0.0233(16) 0.0209(19) 0.0231(17) -0.0020(13) -0.0026(13) 0.0000(14)
C5 0.0180(15) 0.0237(19) 0.0259(18) -0.0014(13) -0.0019(13) -0.0009(14)
C6 0.0213(16) 0.026(2) 0.0244(18) 0.0005(13) -0.0055(13) -0.0055(14)
C7 0.0284(18) 0.032(2) 0.0258(19) -0.0055(14) -0.0036(15) 0.0019(16)
C8 0.0246(17) 0.025(2) 0.0274(18) -0.0061(14) -0.0052(14) -0.0028(15)
C9 0.035(2) 0.031(2) 0.031(2) -0.0050(15) -0.0040(16) -0.0036(17)
C10 0.053(2) 0.027(2) 0.041(2) -0.0023(17) -0.017(2) 0.005(2)
C11 0.046(2) 0.048(3) 0.047(3) -0.013(2) -0.014(2) 0.020(2)
C12 0.028(2) 0.058(3) 0.037(2) -0.0171(19) -0.0030(17) 0.0040(19)
C13 0.0280(18) 0.039(2) 0.0255(19) -0.0080(15) -0.0028(15) -0.0052(17)
C14 0.0247(17) 0.025(2) 0.0216(17) -0.0041(13) -0.0006(14) 0.0001(14)
C15 0.0255(17) 0.025(2) 0.0268(18) -0.0058(14) 0.0002(14) -0.0047(15)
C16 0.0319(19) 0.038(2) 0.0235(18) -0.0091(15) -0.0011(15) -0.0083(17)
C17 0.038(2) 0.037(2) 0.0251(19) 0.0012(15) -0.0061(16) -0.0026(17)
C18 0.038(2) 0.025(2) 0.031(2) 0.0007(15) -0.0021(16) -0.0017(16)
C19 0.0342(19) 0.027(2) 0.0267(19) -0.0066(14) -0.0004(15) -0.0021(16)
C20 0.039(2) 0.039(3) 0.046(2) -0.0090(18) 0.0013(18) -0.0032(19)
C21 0.054(3) 0.036(3) 0.062(3) -0.015(2) 0.001(2) -0.010(2)
C22 0.048(3) 0.063(3) 0.067(3) -0.019(2) -0.004(2) -0.024(2)
C23 0.036(2) 0.065(3) 0.072(3) -0.016(3) -0.013(2) -0.008(2)
C24 0.037(2) 0.041(3) 0.054(3) -0.0081(19) -0.0049(19) -0.0020(19)
Cl1 0.0192(4) 0.0749(8) 0.0473(6) -0.0267(5) -0.0004(4) -0.0034(4)
Cl2 0.0245(4) 0.0579(7) 0.0325(5) -0.0131(4) -0.0080(4) -0.0066(4)
Cl3 0.0187(4) 0.0495(6) 0.0398(5) -0.0173(4) 0.0003(4) -0.0053(4)
Cl4 0.0280(5) 0.0629(7) 0.0278(5) -0.0113(4) -0.0075(4) -0.0108(4)
Cl5 0.0542(6) 0.0431(7) 0.0549(7) 0.0085(5) 0.0134(5) -0.0118(5)
Cl6 0.1039(11) 0.0336(7) 0.0781(9) 0.0142(6) -0.0202(8) 0.0058(7)
Cl7 0.0934(11) 0.0851(12) 0.0944(12) -0.0162(9) -0.0121(9) 0.0640(10)
Cl8 0.0300(5) 0.1159(12) 0.0661(8) -0.0278(8) 0.0110(5) 0.0064(6)
Cl9 0.0462(6) 0.0519(7) 0.0388(6) 0.0015(4) 0.0069(4) -0.0169(5)
Cl10 0.0452(5) 0.0260(5) 0.0447(6) -0.0040(4) -0.0143(4) -0.0079(4)
Cl11 0.0596(6) 0.0496(6) 0.0317(5) -0.0140(4) -0.0097(5) -0.0157(5)
Cl12 0.0955(9) 0.0588(8) 0.0352(6) 0.0059(5) -0.0290(6) -0.0083(7)
Cl13 0.0821(8) 0.0290(6) 0.0456(6) 0.0052(4) -0.0147(6) 0.0005(5)
Cl14 0.0763(7) 0.0280(5) 0.0384(6) -0.0073(4) -0.0152(5) -0.0117(5)
O6 0.056(2) 0.087(3) 0.053(2) -0.034(2) -0.0083(18) 0.0123(19)
O7 0.072(2) 0.060(3) 0.069(2) -0.0145(19) -0.0051(19) -0.012(2)
C25 0.077(4) 0.068(4) 0.066(4) -0.010(3) 0.009(3) -0.032(3)
C26 0.121(6) 0.078(5) 0.084(5) 0.017(3) -0.024(4) -0.026(4)

loop_
_atom_type_symbol
_atom_type_description
_atom_type_scat_dispersion_real
_atom_type_scat_dispersion_imag
_atom_type_scat_source
C C 0.0033 0.0016 'International Tables Vol C Tables 4.2.6.8 and 6.1.1.4'
H H 0.0000 0.0000 'International Tables Vol C Tables 4.2.6.8 and 6.1.1.4'
O O 0.0106 0.0060 'International Tables Vol C Tables 4.2.6.8 and 6.1.1.4'
S S 0.1246 0.1234 'International Tables Vol C Tables 4.2.6.8 and 6.1.1.4'
Cl Cl 0.1484 0.1585 'International Tables Vol C Tables 4.2.6.8 and 6.1.1.4'
N N 0.0061 0.0033 'International Tables Vol C Tables 4.2.6.8 and 6.1.1.4'
Cu Cu 0.3201 1.2651 'International Tables Vol C Tables 4.2.6.8 and 6.1.1.4'

loop_
_geom_angle_atom_site_label_1
_geom_angle_atom_site_label_2
_geom_angle_atom_site_label_3
_geom_angle
_geom_angle_site_symmetry_1
_geom_angle_site_symmetry_3
N1 Cu1 N1 180.0(2) 2_855 .
N1 Cu1 O5 89.42(12) 2_855 .
N1 Cu1 O5 90.58(12) . .
N1 Cu1 O5 90.58(12) 2_855 2_855
N1 Cu1 O5 89.42(12) . 2_855
O5 Cu1 O5 180.00(16) . 2_855
N1 Cu1 O4 86.38(12) 2_855 2_855
N1 Cu1 O4 93.62(12) . 2_855
O5 Cu1 O4 92.81(13) . 2_855
O5 Cu1 O4 87.19(13) 2_855 2_855
N1 Cu1 O4 93.62(12) 2_855 .
N1 Cu1 O4 86.38(12) . .
O5 Cu1 O4 87.19(13) . .
O5 Cu1 O4 92.81(13) 2_855 .
O4 Cu1 O4 180.0(3) 2_855 .
O3 S1 O1 112.70(19) . .
O3 S1 O2 113.22(17) . .
O1 S1 O2 113.26(19) . .
O3 S1 C1 109.04(16) . .
O1 S1 C1 104.14(15) . .
O2 S1 C1 103.55(16) . .
C20 N1 C24 117.4(3) . .
C20 N1 Cu1 122.4(3) . .
C24 N1 Cu1 120.2(3) . .
H4A O4 H4B 97(6) . .
H4A O4 Cu1 129(5) . .
H4B O4 Cu1 129(4) . .
H5A O5 H5B 97(5) . .
H5A O5 Cu1 122(3) . .
H5B O5 Cu1 123(4) . .
C2 C1 C6 117.1(3) . .
C2 C1 S1 124.8(2) . .
C6 C1 S1 118.1(2) . .
C3 C2 C1 121.2(3) . .
C3 C2 Cl1 116.5(2) . .
C1 C2 Cl1 122.2(3) . .
C2 C3 C4 121.8(3) . .
C2 C3 Cl2 118.9(2) . .
C4 C3 Cl2 119.2(3) . .
C3 C4 C5 116.1(3) . .
C3 C4 C7 123.1(3) . .
C5 C4 C7 120.7(3) . .
C6 C5 C4 122.1(3) . .
C6 C5 Cl3 118.4(2) . .
C4 C5 Cl3 119.5(3) . .
C5 C6 C1 121.5(3) . .
C5 C6 Cl4 117.4(2) . .
C1 C6 Cl4 121.1(3) . .
C8 C7 C4 119.5(3) . .
C8 C7 C14 118.6(3) . .
C4 C7 C14 121.9(3) . .
C13 C8 C9 116.4(3) . .
C13 C8 C7 121.5(3) . .
C9 C8 C7 122.0(3) . .
C10 C9 C8 122.1(4) . .
C10 C9 Cl5 117.8(3) . .
C8 C9 Cl5 120.0(3) . .
C9 C10 C11 120.1(4) . .
C9 C10 Cl6 120.6(3) . .
C11 C10 Cl6 119.3(3) . .
C12 C11 C10 119.2(4) . .
C12 C11 Cl7 120.6(4) . .
C10 C11 Cl7 120.2(4) . .
C13 C12 C11 120.3(4) . .
C13 C12 Cl8 120.1(3) . .
C11 C12 Cl8 119.6(3) . .
C12 C13 C8 121.8(4) . .
C12 C13 Cl9 118.8(3) . .
C8 C13 Cl9 119.3(3) . .
C19 C14 C15 116.9(3) . .
C19 C14 C7 122.3(3) . .
C15 C14 C7 120.9(3) . .
C16 C15 C14 121.6(3) . .
C16 C15 Cl10 117.9(3) . .
C14 C15 Cl10 120.4(3) . .
C15 C16 C17 120.6(3) . .
C15 C16 Cl11 120.0(3) . .
C17 C16 Cl11 119.4(3) . .
C16 C17 C18 119.4(3) . .
C16 C17 Cl12 120.4(3) . .
C18 C17 Cl12 120.2(3) . .
C19 C18 C17 119.6(3) . .
C19 C18 Cl13 120.8(3) . .
C17 C18 Cl13 119.6(3) . .
C18 C19 C14 122.0(3) . .
C18 C19 Cl14 118.3(3) . .
C14 C19 Cl14 119.6(3) . .
N1 C20 C21 123.0(4) . .
C22 C21 C20 119.1(4) . .
C23 C22 C21 118.6(4) . .
C22 C23 C24 119.7(4) . .
N1 C24 C23 122.3(4) . .
H6B O6 H6A 110(7) . .
H7 O7 C25 108(6) . .
O7 C25 C26 107.9(5) . .

loop_
_geom_bond_atom_site_label_1
_geom_bond_atom_site_label_2
_geom_bond_distance
_geom_bond_site_symmetry_2
Cu1 N1 2.018(3) 2_855
Cu1 N1 2.018(3) .
Cu1 O5 2.123(3) .
Cu1 O5 2.123(3) 2_855
Cu1 O4 2.183(3) 2_855
Cu1 O4 2.183(3) .
S1 O3 1.434(3) .
S1 O1 1.446(3) .
S1 O2 1.448(3) .
S1 C1 1.819(3) .
N1 C20 1.339(5) .
N1 C24 1.345(5) .
O4 H4A 0.85(2) .
O4 H4B 0.86(2) .
O5 H5A 0.858(19) .
O5 H5B 0.86(2) .
C1 C2 1.399(5) .
C1 C6 1.406(5) .
C2 C3 1.396(5) .
C2 Cl1 1.722(3) .
C3 C4 1.408(5) .
C3 Cl2 1.725(3) .
C4 C5 1.411(5) .
C4 C7 1.468(5) .
C5 C6 1.380(5) .
C5 Cl3 1.724(3) .
C6 Cl4 1.727(3) .
C7 C8 1.468(5) .
C7 C14 1.476(5) .
C8 C13 1.403(5) .
C8 C9 1.404(5) .
C9 C10 1.374(6) .
C9 Cl5 1.724(4) .
C10 C11 1.394(6) .
C10 Cl6 1.716(4) .
C11 C12 1.385(6) .
C11 Cl7 1.711(4) .
C12 C13 1.381(6) .
C12 Cl8 1.716(4) .
C13 Cl9 1.724(4) .
C14 C19 1.407(5) .
C14 C15 1.409(5) .
C15 C16 1.382(5) .
C15 Cl10 1.723(4) .
C16 C17 1.390(5) .
C16 Cl11 1.722(4) .
C17 C18 1.402(5) .
C17 Cl12 1.708(4) .
C18 C19 1.386(5) .
C18 Cl13 1.712(4) .
C19 Cl14 1.725(4) .
C20 C21 1.375(6) .
C21 C22 1.374(7) .
C22 C23 1.369(7) .
C23 C24 1.376(6) .
O6 H6B 0.85(2) .
O6 H6A 0.86(2) .
O7 H7 0.86(2) .
O7 C25 1.429(7) .
C25 C26 1.463(9) .
